data_7119318
loop_
_publ_author_name
'Yang, Xinglin'
'Shan, Gang'
'Yang, Zimo'
'Huang, Guiyi'
'Dong, Guoqiang'
'Sheng, Chunquan'
'Rao, Yu'

_publ_section_title
;
 One-pot synthesis of quaternary carbon centered cyclobutanes via
 Pd(ii)-catalyzed cascade C(sp(3))-H activations.
;
_journal_issue 9
_journal_name_full 'Chemical communications (Cambridge, England)'
_journal_page_first 1534
_journal_page_last 1537
_journal_paper_doi 10.1039/c6cc06897a
_journal_volume 53
_journal_year 2017
_chemical_formula_sum 'C21 H19 F N2 O'
_chemical_formula_weight 334.38
_chemical_name_systematic 4
_space_group_crystal_system monoclinic
_space_group_IT_number 14
_space_group_name_Hall '-P 2ybc'
_space_group_name_H-M_alt 'P 1 21/c 1'
_symmetry_space_group_name_Hall '-P 2ybc'
_symmetry_space_group_name_H-M 'P 1 21/c 1'
_atom_sites_solution_hydrogens mixed
_audit_creation_method SHELXL-2014
_audit_update_record
;
2016-12-22 deposited with the CCDC.
2017-01-03 downloaded from the CCDC.
;
_cell_angle_alpha 90
_cell_angle_beta 91.000(11)
_cell_angle_gamma 90
_cell_formula_units_Z 4
_cell_length_a 9.4896(12)
_cell_length_b 14.7995(18)
_cell_length_c 12.088(2)
_cell_measurement_temperature 180(2)
_cell_volume 1697.4(4)
_computing_structure_refinement 'SHELXL-2014 (Sheldrick, 2014)'
_diffrn_ambient_temperature 180(2)
_diffrn_measured_fraction_theta_full 0.992
_diffrn_measured_fraction_theta_max 0.991
_diffrn_radiation_type MoK\a
_diffrn_radiation_wavelength 0.71073
_diffrn_reflns_av_R_equivalents 0.0227
_diffrn_reflns_av_unetI/netI 0.0402
_diffrn_reflns_Laue_measured_fraction_full 0.992
_diffrn_reflns_Laue_measured_fraction_max 0.991
_diffrn_reflns_limit_h_max 9
_diffrn_reflns_limit_h_min -11
_diffrn_reflns_limit_k_max 14
_diffrn_reflns_limit_k_min -18
_diffrn_reflns_limit_l_max 10
_diffrn_reflns_limit_l_min -14
_diffrn_reflns_number 5872
_diffrn_reflns_point_group_measured_fraction_full 0.992
_diffrn_reflns_point_group_measured_fraction_max 0.991
_diffrn_reflns_theta_full 25.242
_diffrn_reflns_theta_max 26.019
_diffrn_reflns_theta_min 3.078
_exptl_absorpt_coefficient_mu 0.089
_exptl_crystal_colour colorless
_exptl_crystal_density_diffrn 1.309
_exptl_crystal_F_000 704
_exptl_crystal_recrystallization_method 'Re-crystallisation from solvent: EA/cyclohexane'
_exptl_crystal_size_max 0.150
_exptl_crystal_size_mid 0.100
_exptl_crystal_size_min 0.100
_refine_diff_density_max 0.173
_refine_diff_density_min -0.220
_refine_diff_density_rms 0.050
_refine_ls_extinction_method none
_refine_ls_goodness_of_fit_ref 1.046
_refine_ls_hydrogen_treatment mixed
_refine_ls_matrix_type full
_refine_ls_number_parameters 230
_refine_ls_number_reflns 3317
_refine_ls_number_restraints 0
_refine_ls_restrained_S_all 1.046
_refine_ls_R_factor_all 0.0654
_refine_ls_R_factor_gt 0.0428
_refine_ls_shift/su_max 0.000
_refine_ls_shift/su_mean 0.000
_refine_ls_structure_factor_coef Fsqd
_refine_ls_weighting_details 'w=1/[\s^2^(Fo^2^)+(0.0549P)^2^+0.0310P] where P=(Fo^2^+2Fc^2^)/3'
_refine_ls_weighting_scheme calc
_refine_ls_wR_factor_gt 0.0982
_refine_ls_wR_factor_ref 0.1124
_reflns_Friedel_coverage 0.000
_reflns_number_gt 2422
_reflns_number_total 3317
_reflns_threshold_expression 'I > 2\s(I)'
_cod_data_source_file c6cc06897a2.cif
_cod_data_source_block exp_8018
_cod_depositor_comments 'Adding full bibliography for 7119317--7119318.cif.'
_cod_original_cell_volume 1697.3(4)
_cod_database_code 7119318
_shelx_space_group_comment
;
The symmetry employed for this shelxl refinement is uniquely defined
by the following loop, which should always be used as a source of
symmetry information in preference to the above space-group names.
They are only intended as comments.
;
_shelx_estimated_absorpt_t_min 0.987
_shelx_estimated_absorpt_t_max 0.991
_shelxl_version_number 2014-3

loop_
_space_group_symop_operation_xyz
'x, y, z'
'-x, y+1/2, -z+1/2'
'-x, -y, -z'
'x, -y-1/2, z-1/2'

loop_
_atom_site_label
_atom_site_type_symbol
_atom_site_fract_x
_atom_site_fract_y
_atom_site_fract_z
_atom_site_U_iso_or_equiv
_atom_site_adp_type
_atom_site_occupancy
_atom_site_site_symmetry_order
_atom_site_calc_flag
_atom_site_refinement_flags_posn
_atom_site_refinement_flags_adp
F1 F -0.11704(10) 0.15061(6) -0.03989(9) 0.0524(3) Uani 1 1 d . .
N1 N 0.38057(13) 0.40016(9) -0.03311(11) 0.0319(3) Uani 1 1 d . .
O1 O 0.25823(12) 0.52231(7) 0.02470(10) 0.0457(3) Uani 1 1 d . .
C2 C 0.47355(14) 0.35563(9) -0.20703(13) 0.0283(3) Uani 1 1 d . .
N2 N 0.54732(12) 0.29197(8) -0.14844(11) 0.0333(3) Uani 1 1 d . .
C10 C 0.32122(14) 0.45243(10) 0.04597(14) 0.0311(4) Uani 1 1 d . .
C1 C 0.38306(14) 0.41419(9) -0.14722(13) 0.0292(4) Uani 1 1 d . .
C12 C 0.19655(14) 0.39717(10) 0.21811(13) 0.0292(4) Uani 1 1 d . .
C17 C 0.01875(14) 0.36104(10) 0.06711(14) 0.0325(4) Uani 1 1 d . .
H17 H 0.0086 0.4241 0.0544 0.039 Uiso 1 1 calc R U
C16 C 0.11057(14) 0.33144(9) 0.15029(13) 0.0274(3) Uani 1 1 d . .
C19 C -0.04202(15) 0.21092(10) 0.02325(14) 0.0349(4) Uani 1 1 d . .
C13 C 0.12128(16) 0.48432(11) 0.25734(14) 0.0373(4) Uani 1 1 d . .
H13A H 0.1522 0.5398 0.2189 0.045 Uiso 1 1 calc R U
H13B H 0.0172 0.4796 0.2567 0.045 Uiso 1 1 calc R U
C11 C 0.33789(15) 0.41715(10) 0.16208(13) 0.0319(4) Uani 1 1 d . .
H11A H 0.3907 0.4621 0.2071 0.038 Uiso 1 1 calc R U
H11B H 0.3945 0.3610 0.1606 0.038 Uiso 1 1 calc R U
C6 C 0.48409(15) 0.36492(10) -0.32267(14) 0.0338(4) Uani 1 1 d . .
C21 C 0.12181(15) 0.23885(10) 0.16780(14) 0.0331(4) Uani 1 1 d . .
H21 H 0.1835 0.2171 0.2245 0.040 Uiso 1 1 calc R U
C8 C 0.31624(18) 0.48573(11) -0.31857(16) 0.0428(5) Uani 1 1 d . .
H8 H 0.2615 0.5301 -0.3564 0.051 Uiso 1 1 calc R U
C18 C -0.05815(15) 0.30113(11) 0.00252(14) 0.0357(4) Uani 1 1 d . .
H18 H -0.1202 0.3220 -0.0545 0.043 Uiso 1 1 calc R U
C9 C 0.30500(16) 0.47784(10) -0.20301(15) 0.0367(4) Uani 1 1 d . .
H9 H 0.2435 0.5165 -0.1639 0.044 Uiso 1 1 calc R U
C20 C 0.04528(16) 0.17775(10) 0.10466(15) 0.0373(4) Uani 1 1 d . .
H20 H 0.0531 0.1146 0.1174 0.045 Uiso 1 1 calc R U
C3 C 0.63145(16) 0.23882(11) -0.20399(16) 0.0408(4) Uani 1 1 d . .
H3 H 0.6835 0.1945 -0.1637 0.049 Uiso 1 1 calc R U
C7 C 0.40275(17) 0.43187(11) -0.37734(15) 0.0419(4) Uani 1 1 d . .
H7 H 0.4087 0.4391 -0.4552 0.050 Uiso 1 1 calc R U
C15 C 0.22473(17) 0.37329(11) 0.34152(14) 0.0372(4) Uani 1 1 d . .
H15A H 0.1581 0.3283 0.3714 0.045 Uiso 1 1 calc R U
H15B H 0.3235 0.3559 0.3583 0.045 Uiso 1 1 calc R U
C5 C 0.57604(17) 0.30573(12) -0.37722(15) 0.0434(4) Uani 1 1 d . .
H5 H 0.5865 0.3098 -0.4551 0.052 Uiso 1 1 calc R U
C4 C 0.64954(18) 0.24305(12) -0.31842(17) 0.0469(5) Uani 1 1 d . .
H4 H 0.7121 0.2028 -0.3542 0.056 Uiso 1 1 calc R U
C14 C 0.18970(18) 0.47159(11) 0.37283(15) 0.0418(4) Uani 1 1 d . .
H14A H 0.1226 0.4769 0.4343 0.050 Uiso 1 1 calc R U
H14B H 0.2738 0.5099 0.3862 0.050 Uiso 1 1 calc R U
H1 H 0.4315(16) 0.3545(11) -0.0126(14) 0.032(4) Uiso 1 1 d . .

loop_
_atom_site_aniso_label
_atom_site_aniso_U_11
_atom_site_aniso_U_22
_atom_site_aniso_U_33
_atom_site_aniso_U_23
_atom_site_aniso_U_13
_atom_site_aniso_U_12
F1 0.0496(6) 0.0391(5) 0.0678(8) -0.0058(5) -0.0206(5) -0.0084(4)
N1 0.0312(6) 0.0318(7) 0.0326(9) 0.0032(6) 0.0009(6) 0.0066(6)
O1 0.0517(7) 0.0353(6) 0.0503(9) 0.0054(6) 0.0088(6) 0.0116(5)
C2 0.0246(7) 0.0298(8) 0.0304(9) 0.0031(7) -0.0021(6) -0.0072(6)
N2 0.0314(6) 0.0320(7) 0.0365(9) 0.0009(6) -0.0014(6) 0.0013(6)
C10 0.0234(7) 0.0309(8) 0.0391(10) -0.0002(7) 0.0041(6) -0.0026(7)
C1 0.0258(7) 0.0297(8) 0.0320(10) 0.0036(7) -0.0014(6) -0.0049(6)
C12 0.0272(7) 0.0315(8) 0.0291(9) -0.0007(7) 0.0023(6) 0.0035(6)
C17 0.0302(7) 0.0285(7) 0.0386(10) 0.0051(7) -0.0009(7) 0.0005(6)
C16 0.0231(7) 0.0309(8) 0.0285(9) 0.0004(7) 0.0039(6) 0.0021(6)
C19 0.0293(8) 0.0320(8) 0.0435(11) -0.0050(7) -0.0027(7) -0.0041(7)
C13 0.0371(8) 0.0371(9) 0.0377(11) -0.0057(8) 0.0026(7) 0.0068(7)
C11 0.0270(7) 0.0340(8) 0.0349(10) -0.0040(7) -0.0001(6) 0.0002(6)
C6 0.0352(8) 0.0357(8) 0.0306(10) 0.0010(7) -0.0010(7) -0.0138(7)
C21 0.0304(7) 0.0327(8) 0.0362(10) 0.0035(7) -0.0046(7) 0.0037(7)
C8 0.0436(9) 0.0378(9) 0.0465(12) 0.0137(9) -0.0140(8) -0.0072(8)
C18 0.0318(8) 0.0374(9) 0.0378(10) 0.0038(8) -0.0061(7) 0.0000(7)
C9 0.0327(8) 0.0338(8) 0.0435(11) 0.0057(8) -0.0059(7) 0.0000(7)
C20 0.0354(8) 0.0280(8) 0.0486(12) 0.0030(8) -0.0011(7) 0.0017(7)
C3 0.0364(8) 0.0374(9) 0.0486(12) -0.0019(8) 0.0026(8) 0.0049(7)
C7 0.0484(10) 0.0466(10) 0.0304(11) 0.0083(8) -0.0072(8) -0.0158(8)
C15 0.0406(8) 0.0417(9) 0.0292(10) -0.0009(8) 0.0005(7) 0.0042(7)
C5 0.0502(10) 0.0480(10) 0.0324(10) -0.0053(9) 0.0087(8) -0.0168(9)
C4 0.0454(9) 0.0447(10) 0.0511(13) -0.0087(9) 0.0142(9) -0.0024(8)
C14 0.0479(9) 0.0422(10) 0.0355(11) -0.0071(8) 0.0018(8) 0.0008(8)

loop_
_atom_type_symbol
_atom_type_description
_atom_type_scat_dispersion_real
_atom_type_scat_dispersion_imag
_atom_type_scat_source
C C 0.0033 0.0016 'International Tables Vol C Tables 4.2.6.8 and 6.1.1.4'
H H 0.0000 0.0000 'International Tables Vol C Tables 4.2.6.8 and 6.1.1.4'
F F 0.0171 0.0103 'International Tables Vol C Tables 4.2.6.8 and 6.1.1.4'
O O 0.0106 0.0060 'International Tables Vol C Tables 4.2.6.8 and 6.1.1.4'
N N 0.0061 0.0033 'International Tables Vol C Tables 4.2.6.8 and 6.1.1.4'

loop_
_geom_angle_atom_site_label_1
_geom_angle_atom_site_label_2
_geom_angle_atom_site_label_3
_geom_angle
C10 N1 C1 128.66(14)
C10 N1 H1 118.7(11)
C1 N1 H1 112.4(11)
N2 C2 C6 122.50(14)
N2 C2 C1 117.69(14)
C6 C2 C1 119.82(13)
C3 N2 C2 117.32(15)
O1 C10 N1 122.80(16)
O1 C10 C11 122.32(15)
N1 C10 C11 114.88(13)
C9 C1 N1 124.83(15)
C9 C1 C2 119.61(15)
N1 C1 C2 115.56(13)
C16 C12 C11 110.65(13)
C16 C12 C15 117.36(12)
C11 C12 C15 109.23(11)
C16 C12 C13 117.12(11)
C11 C12 C13 112.54(12)
C15 C12 C13 88.17(12)
C18 C17 C16 121.66(14)
C18 C17 H17 119.2
C16 C17 H17 119.2
C17 C16 C21 117.79(13)
C17 C16 C12 121.19(12)
C21 C16 C12 121.01(12)
C20 C19 C18 123.21(14)
C20 C19 F1 118.09(13)
C18 C19 F1 118.69(13)
C14 C13 C12 89.22(11)
C14 C13 H13A 113.8
C12 C13 H13A 113.8
C14 C13 H13B 113.8
C12 C13 H13B 113.8
H13A C13 H13B 111.0
C10 C11 C12 113.49(12)
C10 C11 H11A 108.9
C12 C11 H11A 108.9
C10 C11 H11B 108.9
C12 C11 H11B 108.9
H11A C11 H11B 107.7
C5 C6 C2 117.31(15)
C5 C6 C7 123.72(16)
C2 C6 C7 118.97(15)
C20 C21 C16 121.53(14)
C20 C21 H21 119.2
C16 C21 H21 119.2
C7 C8 C9 121.92(15)
C7 C8 H8 119.0
C9 C8 H8 119.0
C19 C18 C17 117.84(14)
C19 C18 H18 121.1
C17 C18 H18 121.1
C1 C9 C8 119.76(16)
C1 C9 H9 120.1
C8 C9 H9 120.1
C19 C20 C21 117.96(14)
C19 C20 H20 121.0
C21 C20 H20 121.0
N2 C3 C4 124.40(16)
N2 C3 H3 117.8
C4 C3 H3 117.8
C8 C7 C6 119.91(17)
C8 C7 H7 120.0
C6 C7 H7 120.0
C14 C15 C12 89.24(12)
C14 C15 H15A 113.8
C12 C15 H15A 113.8
C14 C15 H15B 113.8
C12 C15 H15B 113.8
H15A C15 H15B 111.0
C4 C5 C6 119.86(17)
C4 C5 H5 120.1
C6 C5 H5 120.1
C5 C4 C3 118.61(16)
C5 C4 H4 120.7
C3 C4 H4 120.7
C13 C14 C15 88.98(12)
C13 C14 H14A 113.8
C15 C14 H14A 113.8
C13 C14 H14B 113.8
C15 C14 H14B 113.8
H14A C14 H14B 111.0

loop_
_geom_bond_atom_site_label_1
_geom_bond_atom_site_label_2
_geom_bond_distance
F1 C19 1.3665(17)
N1 C10 1.359(2)
N1 C1 1.395(2)
N1 H1 0.865(16)
O1 C10 1.2197(18)
C2 N2 1.3645(19)
C2 C6 1.410(2)
C2 C1 1.426(2)
N2 C3 1.314(2)
C10 C11 1.503(2)
C1 C9 1.369(2)
C12 C16 1.504(2)
C12 C11 1.542(2)
C12 C15 1.552(2)
C12 C13 1.553(2)
C17 C18 1.381(2)
C17 C16 1.390(2)
C17 H17 0.9500
C16 C21 1.390(2)
C19 C20 1.366(2)
C19 C18 1.366(2)
C13 C14 1.541(2)
C13 H13A 0.9900
C13 H13B 0.9900
C11 H11A 0.9900
C11 H11B 0.9900
C6 C5 1.408(2)
C6 C7 1.413(2)
C21 C20 1.381(2)
C21 H21 0.9500
C8 C7 1.354(3)
C8 C9 1.408(2)
C8 H8 0.9500
C18 H18 0.9500
C9 H9 0.9500
C20 H20 0.9500
C3 C4 1.398(3)
C3 H3 0.9500
C7 H7 0.9500
C15 C14 1.541(2)
C15 H15A 0.9900
C15 H15B 0.9900
C5 C4 1.355(2)
C5 H5 0.9500
C4 H4 0.9500
C14 H14A 0.9900
C14 H14B 0.9900
